data_2239621
loop_
_publ_author_name
'Durgun, Mustafa'
'T\"urkmen, Hasan'
'Tun\,c, Tuncay'
'H\"okelek, Tuncer'

_publ_section_title
;
 4-{[4-(Dimethylamino)benzylidene]amino}benzenesulfonamide
;
_journal_coeditor_code SU2738
_journal_issue 6
_journal_name_full 'Acta Crystallographica Section E'
_journal_page_first o726
_journal_page_last o727
_journal_paper_doi 10.1107/S1600536814012136
_journal_volume 70
_journal_year 2014
_chemical_formula_iupac 'C15 H17 N3 O2 S'
_chemical_formula_moiety 'C15 H17 N3 O2 S'
_chemical_formula_sum 'C15 H17 N3 O2 S'
_chemical_formula_weight 303.38
_chemical_name_systematic
;
4-{[4-(Dimethylamino)benzylidene]amino}benzenesulfonamide
;
_space_group_IT_number 14
_symmetry_cell_setting monoclinic
_symmetry_space_group_name_Hall '-P 2ybc'
_symmetry_space_group_name_H-M 'P 1 21/c 1'
_atom_sites_solution_hydrogens geom
_atom_sites_solution_primary direct
_atom_sites_solution_secondary difmap
_audit_creation_method SHELXL-97
_cell_angle_alpha 90.00
_cell_angle_beta 101.552(3)
_cell_angle_gamma 90.00
_cell_formula_units_Z 4
_cell_length_a 16.8982(5)
_cell_length_b 9.0273(3)
_cell_length_c 9.8405(3)
_cell_measurement_reflns_used 9899
_cell_measurement_temperature 296(2)
_cell_measurement_theta_max 28.29
_cell_measurement_theta_min 2.26
_cell_volume 1470.71(8)
_computing_cell_refinement '<i>SAINT</i> (Bruker, 2012)'
_computing_data_collection '<i>APEX2</i> (Bruker, 2012)'
_computing_data_reduction '<i>SAINT</i> (Bruker, 2012)'
_computing_molecular_graphics '<i>ORTEP-3 for Windows</i> (Farrugia, 2012)'
_computing_publication_material 'WinGX (Farrugia, 2012) and PLATON (Spek, 2009)'
_computing_structure_refinement '<i>SHELXL97</i> (Sheldrick, 2008)'
_computing_structure_solution '<i>SHELXS97</i> (Sheldrick, 2008)'
_diffrn_ambient_temperature 296(2)
_diffrn_measured_fraction_theta_full 0.999
_diffrn_measured_fraction_theta_max 0.999
_diffrn_measurement_device_type 'Bruker SMART BREEZE CCD'
_diffrn_measurement_method '\f and \w scans'
_diffrn_radiation_monochromator graphite
_diffrn_radiation_source 'fine-focus sealed tube'
_diffrn_radiation_type MoK\a
_diffrn_radiation_wavelength 0.71073
_diffrn_reflns_av_R_equivalents 0.0250
_diffrn_reflns_av_sigmaI/netI 0.0164
_diffrn_reflns_limit_h_max 22
_diffrn_reflns_limit_h_min -22
_diffrn_reflns_limit_k_max 12
_diffrn_reflns_limit_k_min -7
_diffrn_reflns_limit_l_max 13
_diffrn_reflns_limit_l_min -11
_diffrn_reflns_number 19398
_diffrn_reflns_theta_full 28.30
_diffrn_reflns_theta_max 28.30
_diffrn_reflns_theta_min 1.23
_exptl_absorpt_coefficient_mu 0.228
_exptl_absorpt_correction_T_max 0.9866
_exptl_absorpt_correction_T_min 0.9244
_exptl_absorpt_correction_type multi-scan
_exptl_absorpt_process_details '(<i>SADABS</i>; Bruker, 2012)'
_exptl_crystal_colour yellow
_exptl_crystal_density_diffrn 1.370
_exptl_crystal_density_method 'not measured'
_exptl_crystal_description prism
_exptl_crystal_F_000 640
_exptl_crystal_size_max 0.35
_exptl_crystal_size_mid 0.22
_exptl_crystal_size_min 0.15
_refine_diff_density_max 0.369
_refine_diff_density_min -0.287
_refine_ls_extinction_method none
_refine_ls_goodness_of_fit_ref 1.079
_refine_ls_hydrogen_treatment mixed
_refine_ls_matrix_type full
_refine_ls_number_parameters 204
_refine_ls_number_reflns 3644
_refine_ls_number_restraints 0
_refine_ls_restrained_S_all 1.079
_refine_ls_R_factor_all 0.0474
_refine_ls_R_factor_gt 0.0401
_refine_ls_shift/su_max 0.001
_refine_ls_shift/su_mean 0.000
_refine_ls_structure_factor_coef Fsqd
_refine_ls_weighting_details 'calc w=1/[\s^2^(Fo^2^)+(0.0572P)^2^+0.4850P] where P=(Fo^2^+2Fc^2^)/3'
_refine_ls_weighting_scheme calc
_refine_ls_wR_factor_gt 0.1087
_refine_ls_wR_factor_ref 0.1163
_reflns_number_gt 3133
_reflns_number_total 3644
_reflns_threshold_expression I>2\s(I)
_cod_data_source_file su2738sup1.cif
_cod_data_source_block I
_cod_original_sg_symbol_H-M 'P 21/c'
_cod_database_code 2239621
_cod_database_fobs_code 2239621

loop_
_symmetry_equiv_pos_as_xyz
'x, y, z'
'-x, y+1/2, -z+1/2'
'-x, -y, -z'
'x, -y-1/2, z-1/2'

loop_
_atom_site_type_symbol
_atom_site_label
_atom_site_fract_x
_atom_site_fract_y
_atom_site_fract_z
_atom_site_U_iso_or_equiv
_atom_site_adp_type
_atom_site_calc_flag
_atom_site_refinement_flags
_atom_site_occupancy
_atom_site_symmetry_multiplicity
S S1 0.329465(19) 0.28756(4) 0.08578(4) 0.03754(13) Uani d . 1 1
O O1 0.30989(7) 0.13297(14) 0.08516(15) 0.0608(4) Uani d . 1 1
O O2 0.31107(7) 0.37779(18) 0.19404(13) 0.0613(4) Uani d . 1 1
N N1 1.05511(8) 0.16049(17) 0.10070(15) 0.0479(3) Uani d . 1 1
N N2 0.68218(7) 0.32679(14) 0.09636(13) 0.0364(3) Uani d . 1 1
N N3 0.28201(7) 0.35422(17) -0.05859(14) 0.0385(3) Uani d . 1 1
H H31 0.2899(12) 0.441(3) -0.069(2) 0.058(6) Uiso d . 1 1
H H32 0.2864(13) 0.300(2) -0.125(2) 0.059(6) Uiso d . 1 1
C C1 1.10626(9) 0.0462(2) 0.17517(18) 0.0516(4) Uani d . 1 1
H H1A 1.1559 0.0414 0.1419 0.077 Uiso calc R 1 1
H H1B 1.0791 -0.0476 0.1606 0.077 Uiso calc R 1 1
H H1C 1.1178 0.0690 0.2724 0.077 Uiso calc R 1 1
C C2 1.09209(11) 0.2638(2) 0.0203(2) 0.0611(5) Uani d . 1 1
H H2A 1.1451 0.2294 0.0148 0.092 Uiso calc R 1 1
H H2B 1.0961 0.3593 0.0640 0.092 Uiso calc R 1 1
H H2C 1.0597 0.2714 -0.0715 0.092 Uiso calc R 1 1
C C3 0.97582(8) 0.17399(17) 0.10927(15) 0.0350(3) Uani d . 1 1
C C4 0.92808(9) 0.29053(16) 0.04153(18) 0.0410(3) Uani d . 1 1
H H4 0.9514 0.3603 -0.0079 0.049 Uiso calc R 1 1
C C5 0.84765(9) 0.30314(16) 0.04715(17) 0.0394(3) Uani d . 1 1
H H5 0.8178 0.3817 0.0021 0.047 Uiso calc R 1 1
C C6 0.81000(8) 0.20063(16) 0.11890(15) 0.0347(3) Uani d . 1 1
C C7 0.85645(9) 0.08345(18) 0.18336(16) 0.0405(3) Uani d . 1 1
H H7 0.8321 0.0119 0.2292 0.049 Uiso calc R 1 1
C C8 0.93761(9) 0.07021(18) 0.18125(15) 0.0405(3) Uani d . 1 1
H H8 0.9672 -0.0079 0.2277 0.049 Uiso calc R 1 1
C C9 0.72524(8) 0.21083(16) 0.12705(16) 0.0363(3) Uani d . 1 1
H H9 0.7038(10) 0.128(2) 0.1561(17) 0.041(4) Uiso d . 1 1
C C10 0.59860(8) 0.31581(15) 0.09662(14) 0.0321(3) Uani d . 1 1
C C11 0.55164(9) 0.20677(16) 0.01965(17) 0.0408(3) Uani d . 1 1
H H11 0.5755 0.1385 -0.0305 0.049 Uiso calc R 1 1
C C12 0.46948(9) 0.19932(17) 0.01722(18) 0.0416(3) Uani d . 1 1
H H12 0.4382 0.1260 -0.0340 0.050 Uiso calc R 1 1
C C13 0.43431(8) 0.30106(15) 0.09101(14) 0.0321(3) Uani d . 1 1
C C14 0.47978(8) 0.41333(17) 0.16501(15) 0.0363(3) Uani d . 1 1
H H14 0.4554 0.4829 0.2129 0.044 Uiso calc R 1 1
C C15 0.56207(8) 0.42089(17) 0.16691(15) 0.0372(3) Uani d . 1 1
H H15 0.5928 0.4965 0.2154 0.045 Uiso calc R 1 1

loop_
_atom_site_aniso_label
_atom_site_aniso_U_11
_atom_site_aniso_U_22
_atom_site_aniso_U_33
_atom_site_aniso_U_12
_atom_site_aniso_U_13
_atom_site_aniso_U_23
S1 0.02420(17) 0.0491(2) 0.0407(2) 0.00001(13) 0.00964(14) 0.00972(15)
O1 0.0358(6) 0.0526(7) 0.0930(10) -0.0060(5) 0.0103(6) 0.0303(7)
O2 0.0387(6) 0.1018(11) 0.0477(7) 0.0046(7) 0.0191(5) -0.0089(7)
N1 0.0281(6) 0.0592(8) 0.0583(8) 0.0037(6) 0.0131(6) 0.0048(7)
N2 0.0254(5) 0.0400(6) 0.0449(7) -0.0016(5) 0.0095(5) 0.0025(5)
N3 0.0281(6) 0.0441(7) 0.0425(7) 0.0011(5) 0.0055(5) 0.0067(6)
C1 0.0308(7) 0.0734(12) 0.0487(9) 0.0107(7) 0.0030(6) -0.0042(8)
C2 0.0372(8) 0.0600(11) 0.0927(15) -0.0065(8) 0.0292(9) 0.0010(10)
C3 0.0274(6) 0.0421(7) 0.0356(7) -0.0013(5) 0.0069(5) -0.0062(6)
C4 0.0335(7) 0.0382(8) 0.0544(9) -0.0018(6) 0.0164(6) 0.0037(6)
C5 0.0324(7) 0.0362(7) 0.0508(9) 0.0038(5) 0.0116(6) 0.0060(6)
C6 0.0259(6) 0.0396(7) 0.0390(7) -0.0001(5) 0.0073(5) -0.0001(6)
C7 0.0330(7) 0.0456(8) 0.0444(8) 0.0016(6) 0.0116(6) 0.0103(6)
C8 0.0322(7) 0.0481(8) 0.0410(8) 0.0073(6) 0.0068(6) 0.0073(6)
C9 0.0281(6) 0.0391(8) 0.0426(8) -0.0020(5) 0.0092(6) 0.0047(6)
C10 0.0245(6) 0.0363(7) 0.0357(7) -0.0003(5) 0.0066(5) 0.0051(5)
C11 0.0306(7) 0.0387(8) 0.0541(9) 0.0017(5) 0.0110(6) -0.0104(6)
C12 0.0307(7) 0.0386(8) 0.0543(9) -0.0042(5) 0.0055(6) -0.0099(6)
C13 0.0241(6) 0.0385(7) 0.0340(7) 0.0007(5) 0.0067(5) 0.0051(5)
C14 0.0319(7) 0.0419(7) 0.0368(7) 0.0011(6) 0.0111(5) -0.0053(6)
C15 0.0309(6) 0.0419(8) 0.0385(7) -0.0056(6) 0.0068(5) -0.0073(6)

loop_
_atom_type_symbol
_atom_type_description
_atom_type_scat_dispersion_real
_atom_type_scat_dispersion_imag
_atom_type_scat_source
C C 0.0033 0.0016 'International Tables Vol C Tables 4.2.6.8 and 6.1.1.4'
H H 0.0000 0.0000 'International Tables Vol C Tables 4.2.6.8 and 6.1.1.4'
N N 0.0061 0.0033 'International Tables Vol C Tables 4.2.6.8 and 6.1.1.4'
O O 0.0106 0.0060 'International Tables Vol C Tables 4.2.6.8 and 6.1.1.4'
S S 0.1246 0.1234 'International Tables Vol C Tables 4.2.6.8 and 6.1.1.4'

loop_
_geom_angle_atom_site_label_1
_geom_angle_atom_site_label_2
_geom_angle_atom_site_label_3
_geom_angle
O2 S1 O1 118.37(9)
O1 S1 N3 106.72(8)
O1 S1 C13 107.24(7)
O2 S1 N3 107.64(8)
O2 S1 C13 107.86(7)
N3 S1 C13 108.72(7)
C2 N1 C1 117.24(14)
C3 N1 C1 121.77(14)
C3 N1 C2 120.95(14)
C9 N2 C10 117.63(12)
S1 N3 H31 114.2(14)
S1 N3 H32 111.8(14)
H32 N3 H31 116(2)
N1 C1 H1A 109.5
N1 C1 H1B 109.5
N1 C1 H1C 109.5
H1A C1 H1B 109.5
H1A C1 H1C 109.5
H1B C1 H1C 109.5
N1 C2 H2A 109.5
N1 C2 H2B 109.5
N1 C2 H2C 109.5
H2A C2 H2B 109.5
H2A C2 H2C 109.5
H2B C2 H2C 109.5
N1 C3 C4 120.90(14)
N1 C3 C8 121.80(14)
C8 C3 C4 117.27(12)
C3 C4 H4 119.4
C5 C4 C3 121.27(13)
C5 C4 H4 119.4
C4 C5 C6 121.37(14)
C4 C5 H5 119.3
C6 C5 H5 119.3
C5 C6 C9 122.76(13)
C7 C6 C5 117.57(13)
C7 C6 C9 119.67(13)
C6 C7 H7 119.0
C8 C7 C6 122.00(14)
C8 C7 H7 119.0
C3 C8 H8 119.8
C7 C8 C3 120.48(14)
C7 C8 H8 119.8
N2 C9 C6 124.09(13)
N2 C9 H9 120.7(11)
C6 C9 H9 115.2(11)
C11 C10 N2 120.62(13)
C15 C10 N2 119.72(12)
C15 C10 C11 119.52(12)
C10 C11 H11 119.8
C12 C11 C10 120.31(13)
C12 C11 H11 119.8
C11 C12 H12 120.2
C13 C12 C11 119.69(13)
C13 C12 H12 120.2
C12 C13 S1 118.35(11)
C12 C13 C14 120.80(12)
C14 C13 S1 120.84(11)
C13 C14 C15 119.40(13)
C13 C14 H14 120.3
C15 C14 H14 120.3
C10 C15 H15 119.9
C14 C15 C10 120.22(13)
C14 C15 H15 119.9

loop_
_geom_bond_atom_site_label_1
_geom_bond_atom_site_label_2
_geom_bond_distance
S1 O1 1.4340(13)
S1 O2 1.4239(13)
S1 N3 1.6023(13)
S1 C13 1.7664(13)
N1 C1 1.447(2)
N1 C2 1.444(2)
N2 C9 1.2762(19)
N2 C10 1.4163(16)
N3 H31 0.81(2)
N3 H32 0.83(2)
C1 H1A 0.9600
C1 H1B 0.9600
C1 H1C 0.9600
C2 H2A 0.9600
C2 H2B 0.9600
C2 H2C 0.9600
C3 N1 1.3647(18)
C3 C4 1.409(2)
C3 C8 1.407(2)
C4 C5 1.376(2)
C4 H4 0.9300
C5 H5 0.9300
C6 C5 1.393(2)
C6 C7 1.392(2)
C6 C9 1.4534(18)
C7 C8 1.3809(19)
C7 H7 0.9300
C8 H8 0.9300
C9 H9 0.904(18)
C10 C15 1.389(2)
C10 C11 1.390(2)
C11 H11 0.9300
C12 C11 1.385(2)
C12 H12 0.9300
C13 C12 1.377(2)
C13 C14 1.3869(19)
C14 C15 1.3887(18)
C14 H14 0.9300
C15 H15 0.9300

loop_
_geom_hbond_atom_site_label_D
_geom_hbond_atom_site_label_H
_geom_hbond_atom_site_label_A
_geom_hbond_site_symmetry_A
_geom_hbond_distance_DH
_geom_hbond_distance_HA
_geom_hbond_distance_DA
_geom_hbond_angle_DHA
_geom_hbond_publ_flag
N3 H31 N2 3_665 0.80(3) 2.18(3) 2.981(2) 177(2) yes
N3 H32 O2 4_565 0.832(19) 2.494(19) 3.321(2) 174(2) yes

loop_
_geom_torsion_atom_site_label_1
_geom_torsion_atom_site_label_2
_geom_torsion_atom_site_label_3
_geom_torsion_atom_site_label_4
_geom_torsion
O1 S1 C13 C12 37.32(14)
O1 S1 C13 C14 -144.13(13)
O2 S1 C13 C12 165.83(13)
O2 S1 C13 C14 -15.62(14)
N3 S1 C13 C12 -77.72(14)
N3 S1 C13 C14 100.83(13)
C10 N2 C9 C6 174.08(13)
C9 N2 C10 C11 -53.6(2)
C9 N2 C10 C15 130.68(15)
C4 C3 N1 C1 176.79(15)
C4 C3 N1 C2 -1.0(2)
C8 C3 N1 C1 -5.5(2)
C8 C3 N1 C2 176.71(16)
N1 C3 C4 C5 178.58(15)
C8 C3 C4 C5 0.8(2)
N1 C3 C8 C7 -177.33(15)
C4 C3 C8 C7 0.4(2)
C3 C4 C5 C6 -0.6(2)
C7 C6 C5 C4 -0.9(2)
C9 C6 C5 C4 179.91(14)
C5 C6 C7 C8 2.1(2)
C9 C6 C7 C8 -178.63(14)
C5 C6 C9 N2 -15.4(2)
C7 C6 C9 N2 165.43(16)
C6 C7 C8 C3 -1.9(2)
N2 C10 C11 C12 -178.14(14)
C15 C10 C11 C12 -2.5(2)
N2 C10 C15 C14 178.40(13)
C11 C10 C15 C14 2.7(2)
C13 C12 C11 C10 0.3(2)
S1 C13 C12 C11 -179.80(12)
C14 C13 C12 C11 1.7(2)
S1 C13 C14 C15 -179.94(11)
C12 C13 C14 C15 -1.4(2)
C13 C14 C15 C10 -0.8(2)
